data_4065426
loop_
_publ_author_name
'Sinenkov, Mikhail'
'Kirillov, Evgeny'
'Roisnel, Thierry'
'Fukin, Georgy'
'Trifonov, Alexander'
'Carpentier, Jean-Fran\,cois'

_publ_section_title
;
 Rare-Earth Complexes with Multidentate Tethered Phenoxy-Amidinate
 Ligands: Synthesis, Structure, and Activity in Ring-Opening
 Polymerization of Lactide
;
_journal_issue 20
_journal_name_full Organometallics
_journal_page_first 5509
_journal_paper_doi 10.1021/om200786u
_journal_volume 30
_journal_year 2011
_chemical_compound_source 'synthesis as described'
_chemical_formula_moiety 'C58 H94 Li N4 O4 Y'
_chemical_formula_sum 'C58 H94 Li N4 O4 Y'
_chemical_formula_weight 1007.22
_chemical_name_systematic
;
 ?
;
_space_group_IT_number 15
_symmetry_cell_setting monoclinic
_symmetry_Int_Tables_number 15
_symmetry_space_group_name_Hall '-C 2yc'
_symmetry_space_group_name_H-M 'C 1 2/c 1'
_atom_sites_solution_hydrogens geom
_atom_sites_solution_primary direct
_atom_sites_solution_secondary difmap
_audit_conform_dict_location ftp://ftp.iucr.org/pub/cif_core.dic
_audit_conform_dict_name cif_core.dic
_audit_conform_dict_version 2.3
_audit_creation_date 2009-10-13T09:11:09-00:00
_audit_creation_method 'WinGX routine CIF_UPDATE'
_cell_angle_alpha 90
_cell_angle_beta 107.204(2)
_cell_angle_gamma 90
_cell_formula_units_Z 4
_cell_length_a 15.6864(7)
_cell_length_b 16.1128(6)
_cell_length_c 25.0079(11)
_cell_measurement_reflns_used 2386
_cell_measurement_temperature 150(2)
_cell_measurement_theta_max 21.6
_cell_measurement_theta_min 2.2
_cell_measurement_wavelength 0.71073
_cell_volume 6038.0(4)
_computing_cell_refinement 'Bruker SMART'
_computing_data_collection 'Bruker SAINT'
_computing_data_reduction 'Bruker SAINT'
_computing_molecular_graphics 'Ortep-3 for Windows (Farrugia, 1997)'
_computing_publication_material 'WinGX publication routines (Farrugia, 1999)'
_computing_structure_refinement 'SHELXL-97 (Sheldrick, 1997)'
_computing_structure_solution 'SIR97 (Altomare et al., 1999)'
_diffrn_ambient_temperature 150(2)
_diffrn_detector 'CCD plate'
_diffrn_measured_fraction_theta_full 0.997
_diffrn_measured_fraction_theta_max 0.997
_diffrn_measurement_device_type 'APEXII, Bruker-AXS'
_diffrn_measurement_method 'CCD rotation images, thin slices'
_diffrn_radiation_monochromator graphite
_diffrn_radiation_probe x-ray
_diffrn_radiation_type MoK\a
_diffrn_radiation_wavelength 0.71073
_diffrn_reflns_av_R_equivalents 0.0962
_diffrn_reflns_av_unetI/netI 0.1337
_diffrn_reflns_limit_h_max 17
_diffrn_reflns_limit_h_min -20
_diffrn_reflns_limit_k_max 20
_diffrn_reflns_limit_k_min -20
_diffrn_reflns_limit_l_max 32
_diffrn_reflns_limit_l_min -32
_diffrn_reflns_number 20423
_diffrn_reflns_theta_full 27.45
_diffrn_reflns_theta_max 27.45
_diffrn_reflns_theta_min 3.05
_exptl_absorpt_coefficient_mu 1.009
_exptl_absorpt_correction_T_max 0.868
_exptl_absorpt_correction_T_min 0.582
_exptl_absorpt_correction_type multi-scan
_exptl_absorpt_process_details
;
  [Sheldrick, G.M. (2002). SADABS Bruker AXS Inc., Madison, Wisconsin, USA]
;
_exptl_crystal_colour colourless
_exptl_crystal_density_diffrn 1.108
_exptl_crystal_density_method 'not measured'
_exptl_crystal_description prism
_exptl_crystal_F_000 2176
_exptl_crystal_size_max 0.16
_exptl_crystal_size_mid 0.15
_exptl_crystal_size_min 0.14
_refine_diff_density_max 0.721
_refine_diff_density_min -0.674
_refine_diff_density_rms 0.082
_refine_ls_extinction_method none
_refine_ls_goodness_of_fit_ref 0.978
_refine_ls_hydrogen_treatment constr
_refine_ls_matrix_type full
_refine_ls_number_parameters 315
_refine_ls_number_reflns 6892
_refine_ls_number_restraints 0
_refine_ls_restrained_S_all 0.978
_refine_ls_R_factor_all 0.1301
_refine_ls_R_factor_gt 0.0583
_refine_ls_shift/su_max 0.011
_refine_ls_shift/su_mean 0.001
_refine_ls_structure_factor_coef Fsqd
_refine_ls_weighting_details 'calc w=1/[\s^2^(Fo^2^)+(0.0657P)^2^+0.5849P] where P=(Fo^2^+2Fc^2^)/3'
_refine_ls_weighting_scheme calc
_refine_ls_wR_factor_gt 0.1186
_refine_ls_wR_factor_ref 0.1486
_reflns_number_gt 4067
_reflns_number_total 6892
_reflns_threshold_expression >2sigma(I)
_cod_data_source_file om200786u_si_001.cif
_cod_data_source_block 10
_cod_original_sg_symbol_H-M 'C 2/c'
_cod_database_code 4065426

loop_
_symmetry_equiv_pos_as_xyz
'x, y, z'
'-x, y, -z+1/2'
'x+1/2, y+1/2, z'
'-x+1/2, y+1/2, -z+1/2'
'-x, -y, -z'
'x, -y, z-1/2'
'-x+1/2, -y+1/2, -z'
'x+1/2, -y+1/2, z-1/2'

loop_
_atom_site_label
_atom_site_type_symbol
_atom_site_fract_x
_atom_site_fract_y
_atom_site_fract_z
_atom_site_U_iso_or_equiv
_atom_site_adp_type
_atom_site_occupancy
_atom_site_symmetry_multiplicity
_atom_site_calc_flag
_atom_site_refinement_flags
Y1 Y 0.5 0.11093(3) 0.75 0.01971(15) Uani 1 2 d S
O1 O 0.53918(15) 0.03727(13) 0.68831(9) 0.0215(5) Uani 1 1 d .
C2 C 0.6038(2) 0.0497(2) 0.66405(13) 0.0191(7) Uani 1 1 d .
C3 C 0.6208(2) -0.0058(2) 0.62452(13) 0.0220(8) Uani 1 1 d .
C4 C 0.6877(2) 0.0163(2) 0.60066(14) 0.0250(8) Uani 1 1 d .
H4 H 0.6988 -0.0202 0.5736 0.03 Uiso 1 1 calc R
C5 C 0.7393(2) 0.0880(2) 0.61381(14) 0.0238(8) Uani 1 1 d .
C6 C 0.7221(2) 0.1408(2) 0.65310(13) 0.0218(8) Uani 1 1 d .
H6 H 0.7564 0.1901 0.6634 0.026 Uiso 1 1 calc R
C7 C 0.6556(2) 0.12285(19) 0.67753(13) 0.0193(7) Uani 1 1 d .
C8 C 0.5652(2) -0.0853(2) 0.60857(15) 0.0296(9) Uani 1 1 d .
C9 C 0.5983(3) -0.1401(2) 0.56873(17) 0.0453(11) Uani 1 1 d .
H9A H 0.6609 -0.1551 0.5865 0.068 Uiso 1 1 calc R
H9B H 0.5934 -0.1096 0.534 0.068 Uiso 1 1 calc R
H9C H 0.562 -0.1906 0.5601 0.068 Uiso 1 1 calc R
C10 C 0.4673(2) -0.0625(2) 0.57857(17) 0.0403(10) Uani 1 1 d .
H10A H 0.4315 -0.1133 0.5695 0.06 Uiso 1 1 calc R
H10B H 0.4639 -0.0323 0.544 0.06 Uiso 1 1 calc R
H10C H 0.4441 -0.0275 0.6031 0.06 Uiso 1 1 calc R
C11 C 0.5699(3) -0.1375(2) 0.66044(17) 0.0360(10) Uani 1 1 d .
H11A H 0.6324 -0.1493 0.6806 0.054 Uiso 1 1 calc R
H11B H 0.5378 -0.1898 0.649 0.054 Uiso 1 1 calc R
H11C H 0.5425 -0.1068 0.6849 0.054 Uiso 1 1 calc R
C12 C 0.8083(2) 0.1084(2) 0.58258(15) 0.0312(8) Uani 1 1 d .
C13 C 0.8629(3) 0.1856(3) 0.6051(2) 0.0619(15) Uani 1 1 d .
H13A H 0.8965 0.1769 0.6445 0.093 Uiso 1 1 calc R
H13B H 0.8228 0.2332 0.602 0.093 Uiso 1 1 calc R
H13C H 0.9045 0.1963 0.5834 0.093 Uiso 1 1 calc R
C14 C 0.8731(3) 0.0367(3) 0.5871(2) 0.0601(14) Uani 1 1 d .
H14A H 0.9145 0.0498 0.5656 0.09 Uiso 1 1 calc R
H14B H 0.8397 -0.0138 0.572 0.09 Uiso 1 1 calc R
H14C H 0.9067 0.0279 0.6264 0.09 Uiso 1 1 calc R
C15 C 0.7575(3) 0.1225(4) 0.52077(18) 0.0690(16) Uani 1 1 d .
H15A H 0.8 0.1352 0.5 0.103 Uiso 1 1 calc R
H15B H 0.716 0.1689 0.5174 0.103 Uiso 1 1 calc R
H15C H 0.7241 0.0722 0.5053 0.103 Uiso 1 1 calc R
C16 C 0.6246(2) 0.1771(2) 0.71682(14) 0.0198(7) Uani 1 1 d .
N21 N 0.64784(18) 0.16102(16) 0.77171(11) 0.0197(6) Uani 1 1 d .
C22 C 0.7232(2) 0.1065(2) 0.79841(13) 0.0217(7) Uani 1 1 d .
H22 H 0.7464 0.0812 0.7689 0.026 Uiso 1 1 calc R
C23 C 0.6910(2) 0.0373(2) 0.82983(15) 0.0300(9) Uani 1 1 d .
H23A H 0.6604 0.0625 0.8553 0.036 Uiso 1 1 calc R
H23B H 0.6471 0.0023 0.8025 0.036 Uiso 1 1 calc R
C24 C 0.7671(3) -0.0174(2) 0.86386(16) 0.0398(10) Uani 1 1 d .
H24A H 0.7437 -0.0579 0.8858 0.048 Uiso 1 1 calc R
H24B H 0.7926 -0.0488 0.8382 0.048 Uiso 1 1 calc R
C25 C 0.8400(3) 0.0343(3) 0.90343(16) 0.0432(11) Uani 1 1 d .
H25A H 0.8164 0.0602 0.932 0.052 Uiso 1 1 calc R
H25B H 0.8903 -0.0023 0.9229 0.052 Uiso 1 1 calc R
C26 C 0.8735(2) 0.1013(2) 0.87245(16) 0.0359(9) Uani 1 1 d .
H26A H 0.9033 0.0752 0.8469 0.043 Uiso 1 1 calc R
H26B H 0.9181 0.1357 0.8997 0.043 Uiso 1 1 calc R
C27 C 0.7975(2) 0.1567(2) 0.83855(15) 0.0284(9) Uani 1 1 d .
H27A H 0.7725 0.1881 0.8645 0.034 Uiso 1 1 calc R
H27B H 0.8214 0.1973 0.8169 0.034 Uiso 1 1 calc R
N31 N 0.44890(17) 0.22497(16) 0.80235(11) 0.0181(6) Uani 1 1 d .
C32 C 0.4856(2) 0.2356(2) 0.86389(13) 0.0218(8) Uani 1 1 d .
H32 H 0.4803 0.1813 0.8821 0.026 Uiso 1 1 calc R
C33 C 0.4336(3) 0.3013(2) 0.88623(15) 0.0331(9) Uani 1 1 d .
H33A H 0.4395 0.3561 0.8698 0.04 Uiso 1 1 calc R
H33B H 0.3695 0.2864 0.8753 0.04 Uiso 1 1 calc R
C34 C 0.4707(3) 0.3058(3) 0.95053(16) 0.0434(11) Uani 1 1 d .
H34A H 0.4387 0.3496 0.9647 0.052 Uiso 1 1 calc R
H34B H 0.4601 0.2522 0.9669 0.052 Uiso 1 1 calc R
C35 C 0.5698(3) 0.3246(3) 0.96911(16) 0.0472(12) Uani 1 1 d .
H35A H 0.5927 0.3212 1.0104 0.057 Uiso 1 1 calc R
H35B H 0.5796 0.382 0.9579 0.057 Uiso 1 1 calc R
C36 C 0.6215(3) 0.2646(3) 0.94355(15) 0.0401(10) Uani 1 1 d .
H36A H 0.6204 0.2088 0.9599 0.048 Uiso 1 1 calc R
H36B H 0.6845 0.2828 0.9531 0.048 Uiso 1 1 calc R
C37 C 0.5828(2) 0.2593(2) 0.88020(13) 0.0284(9) Uani 1 1 d .
H37A H 0.5894 0.3136 0.8634 0.034 Uiso 1 1 calc R
H37B H 0.6164 0.2175 0.8655 0.034 Uiso 1 1 calc R
Li4 Li 0.5 0.3012(5) 0.75 0.029(2) Uani 1 2 d S
O42 O 0.41359(16) 0.39564(14) 0.72348(9) 0.0287(6) Uani 1 1 d .
C43 C 0.4527(3) 0.4705(2) 0.75038(16) 0.0351(10) Uani 1 1 d .
H43A H 0.4498 0.4722 0.7894 0.042 Uiso 1 1 calc R
H43B H 0.4207 0.5194 0.7301 0.042 Uiso 1 1 calc R
C44 C 0.3216(3) 0.3875(3) 0.72015(17) 0.0409(10) Uani 1 1 d .
H44A H 0.3153 0.3871 0.758 0.061 Uiso 1 1 calc R
H44B H 0.2983 0.3354 0.7011 0.061 Uiso 1 1 calc R
H44C H 0.2881 0.4343 0.699 0.061 Uiso 1 1 calc R

loop_
_atom_site_aniso_label
_atom_site_aniso_U_11
_atom_site_aniso_U_22
_atom_site_aniso_U_33
_atom_site_aniso_U_23
_atom_site_aniso_U_13
_atom_site_aniso_U_12
Y1 0.0243(3) 0.0163(3) 0.0214(3) 0 0.0113(2) 0
O1 0.0226(14) 0.0180(12) 0.0260(13) -0.0033(10) 0.0105(11) -0.0031(10)
C2 0.0202(19) 0.0207(18) 0.0167(17) 0.0033(14) 0.0059(15) 0.0033(14)
C3 0.023(2) 0.0197(18) 0.0217(18) -0.0027(15) 0.0046(16) 0.0051(15)
C4 0.029(2) 0.026(2) 0.0221(19) -0.0040(15) 0.0107(17) 0.0066(16)
C5 0.023(2) 0.025(2) 0.0247(19) 0.0017(15) 0.0095(16) 0.0055(15)
C6 0.023(2) 0.0188(18) 0.0239(19) -0.0017(14) 0.0079(16) -0.0023(14)
C7 0.0203(18) 0.0189(19) 0.0188(17) -0.0003(14) 0.0060(14) 0.0013(14)
C8 0.030(2) 0.024(2) 0.036(2) -0.0103(16) 0.0107(18) -0.0013(16)
C9 0.061(3) 0.030(2) 0.051(3) -0.021(2) 0.027(2) -0.005(2)
C10 0.030(2) 0.038(2) 0.047(3) -0.013(2) 0.002(2) -0.0065(19)
C11 0.037(2) 0.019(2) 0.053(3) -0.0066(18) 0.015(2) -0.0022(17)
C12 0.030(2) 0.035(2) 0.034(2) -0.0028(19) 0.0178(17) -0.0017(19)
C13 0.063(3) 0.058(3) 0.088(4) -0.024(3) 0.058(3) -0.024(3)
C14 0.049(3) 0.054(3) 0.094(4) -0.001(3) 0.047(3) 0.008(2)
C15 0.053(3) 0.117(5) 0.046(3) 0.023(3) 0.028(3) -0.006(3)
C16 0.0204(19) 0.0177(18) 0.0243(19) -0.0052(15) 0.0114(15) -0.0059(14)
N21 0.0200(16) 0.0189(15) 0.0201(15) -0.0040(12) 0.0059(12) -0.0005(12)
C22 0.0214(18) 0.0223(18) 0.0210(17) -0.0039(15) 0.0056(14) 0.0031(16)
C23 0.028(2) 0.025(2) 0.034(2) 0.0023(17) 0.0034(18) -0.0002(16)
C24 0.039(3) 0.032(2) 0.042(3) 0.0053(19) 0.002(2) 0.0059(19)
C25 0.045(3) 0.044(3) 0.031(2) 0.001(2) -0.005(2) 0.016(2)
C26 0.022(2) 0.043(2) 0.037(2) -0.010(2) 0.0002(17) 0.0047(19)
C27 0.024(2) 0.029(2) 0.032(2) -0.0076(17) 0.0076(17) -0.0026(16)
N31 0.0190(15) 0.0175(15) 0.0183(15) 0.0023(12) 0.0065(12) 0.0012(12)
C32 0.032(2) 0.0166(18) 0.0189(18) 0.0019(14) 0.0109(16) 0.0010(15)
C33 0.049(3) 0.024(2) 0.031(2) -0.0023(17) 0.019(2) 0.0050(18)
C34 0.076(3) 0.033(2) 0.031(2) -0.0048(18) 0.029(2) 0.000(2)
C35 0.081(4) 0.037(3) 0.026(2) -0.0099(19) 0.019(2) -0.029(2)
C36 0.041(3) 0.054(3) 0.019(2) 0.0033(19) 0.0012(18) -0.015(2)
C37 0.031(2) 0.035(2) 0.0188(19) 0.0001(16) 0.0073(17) -0.0069(18)
Li4 0.040(6) 0.024(5) 0.025(5) 0 0.015(4) 0
O42 0.0320(15) 0.0240(13) 0.0284(13) -0.0023(11) 0.0063(11) 0.0034(12)
C43 0.054(3) 0.018(2) 0.034(2) -0.0016(17) 0.013(2) 0.0031(18)
C44 0.034(2) 0.041(2) 0.045(2) -0.002(2) 0.008(2) 0.009(2)

loop_
_atom_type_symbol
_atom_type_description
_atom_type_scat_dispersion_real
_atom_type_scat_dispersion_imag
_atom_type_scat_source
C C 0.0033 0.0016 'International Tables Vol C Tables 4.2.6.8 and 6.1.1.4'
H H 0 0 'International Tables Vol C Tables 4.2.6.8 and 6.1.1.4'
N N 0.0061 0.0033 'International Tables Vol C Tables 4.2.6.8 and 6.1.1.4'
O O 0.0106 0.006 'International Tables Vol C Tables 4.2.6.8 and 6.1.1.4'
Y Y -2.7962 3.5667 'International Tables Vol C Tables 4.2.6.8 and 6.1.1.4'
Li Li -0.0003 0.0001 'International Tables Vol C Tables 4.2.6.8 and 6.1.1.4'

loop_
_geom_angle_atom_site_label_1
_geom_angle_atom_site_label_2
_geom_angle_atom_site_label_3
_geom_angle
_geom_angle_site_symmetry_1
_geom_angle_site_symmetry_3
O1 Y1 O1 113.83(11) . 2_656
O1 Y1 N21 83.41(8) . .
O1 Y1 N21 119.19(9) 2_656 .
O1 Y1 N21 119.19(9) . 2_656
O1 Y1 N21 83.41(8) 2_656 2_656
N21 Y1 N21 140.04(13) . 2_656
O1 Y1 N31 80.17(8) . 2_656
O1 Y1 N31 165.13(8) 2_656 2_656
N21 Y1 N31 55.17(9) . 2_656
N21 Y1 N31 94.19(9) 2_656 2_656
O1 Y1 N31 165.13(8) . .
O1 Y1 N31 80.17(8) 2_656 .
N21 Y1 N31 94.18(9) . .
N21 Y1 N31 55.17(9) 2_656 .
N31 Y1 N31 86.40(11) 2_656 .
O1 Y1 C16 148.99(10) . 2_656
O1 Y1 C16 66.15(9) 2_656 2_656
N21 Y1 C16 124.95(10) . 2_656
N21 Y1 C16 31.10(9) 2_656 2_656
N31 Y1 C16 104.75(9) 2_656 2_656
N31 Y1 C16 30.78(9) . 2_656
O1 Y1 C16 66.15(9) . .
O1 Y1 C16 148.99(10) 2_656 .
N21 Y1 C16 31.10(9) . .
N21 Y1 C16 124.95(10) 2_656 .
N31 Y1 C16 30.78(9) 2_656 .
N31 Y1 C16 104.74(10) . .
C16 Y1 C16 131.00(14) 2_656 .
O1 Y1 Li4 123.09(6) . .
O1 Y1 Li4 123.09(6) 2_656 .
N21 Y1 Li4 70.02(6) . .
N21 Y1 Li4 70.02(7) 2_656 .
N31 Y1 Li4 43.20(6) 2_656 .
N31 Y1 Li4 43.20(6) . .
C16 Y1 Li4 65.50(7) 2_656 .
C16 Y1 Li4 65.50(7) . .
C2 O1 Y1 130.5(2) . .
O1 C2 C7 118.3(3) . .
O1 C2 C3 123.1(3) . .
C7 C2 C3 118.6(3) . .
C4 C3 C2 117.3(3) . .
C4 C3 C8 122.8(3) . .
C2 C3 C8 119.9(3) . .
C5 C4 C3 124.5(3) . .
C5 C4 H4 117.7 . .
C3 C4 H4 117.7 . .
C6 C5 C4 117.1(3) . .
C6 C5 C12 122.7(3) . .
C4 C5 C12 120.1(3) . .
C7 C6 C5 120.9(3) . .
C7 C6 H6 119.5 . .
C5 C6 H6 119.5 . .
C6 C7 C2 121.5(3) . .
C6 C7 C16 126.8(3) . .
C2 C7 C16 111.6(3) . .
C11 C8 C9 107.1(3) . .
C11 C8 C3 111.0(3) . .
C9 C8 C3 112.0(3) . .
C11 C8 C10 109.5(3) . .
C9 C8 C10 107.5(3) . .
C3 C8 C10 109.6(3) . .
C8 C9 H9A 109.5 . .
C8 C9 H9B 109.5 . .
H9A C9 H9B 109.5 . .
C8 C9 H9C 109.5 . .
H9A C9 H9C 109.5 . .
H9B C9 H9C 109.5 . .
C8 C10 H10A 109.5 . .
C8 C10 H10B 109.5 . .
H10A C10 H10B 109.5 . .
C8 C10 H10C 109.5 . .
H10A C10 H10C 109.5 . .
H10B C10 H10C 109.5 . .
C8 C11 H11A 109.5 . .
C8 C11 H11B 109.5 . .
H11A C11 H11B 109.5 . .
C8 C11 H11C 109.5 . .
H11A C11 H11C 109.5 . .
H11B C11 H11C 109.5 . .
C14 C12 C13 107.7(4) . .
C14 C12 C15 108.9(4) . .
C13 C12 C15 108.7(4) . .
C14 C12 C5 110.7(3) . .
C13 C12 C5 112.9(3) . .
C15 C12 C5 108.0(3) . .
C12 C13 H13A 109.5 . .
C12 C13 H13B 109.5 . .
H13A C13 H13B 109.5 . .
C12 C13 H13C 109.5 . .
H13A C13 H13C 109.5 . .
H13B C13 H13C 109.5 . .
C12 C14 H14A 109.5 . .
C12 C14 H14B 109.5 . .
H14A C14 H14B 109.5 . .
C12 C14 H14C 109.5 . .
H14A C14 H14C 109.5 . .
H14B C14 H14C 109.5 . .
C12 C15 H15A 109.5 . .
C12 C15 H15B 109.5 . .
H15A C15 H15B 109.5 . .
C12 C15 H15C 109.5 . .
H15A C15 H15C 109.5 . .
H15B C15 H15C 109.5 . .
N21 C16 N31 114.8(3) . 2_656
N21 C16 C7 121.2(3) . .
N31 C16 C7 120.5(3) 2_656 .
N21 C16 Y1 65.84(16) . .
N31 C16 Y1 72.60(17) 2_656 .
C7 C16 Y1 113.3(2) . .
C16 N21 C22 121.5(3) . .
C16 N21 Y1 83.05(18) . .
C22 N21 Y1 120.32(19) . .
N21 C22 C27 109.7(3) . .
N21 C22 C23 109.0(3) . .
C27 C22 C23 110.6(3) . .
N21 C22 H22 109.2 . .
C27 C22 H22 109.2 . .
C23 C22 H22 109.2 . .
C24 C23 C22 112.6(3) . .
C24 C23 H23A 109.1 . .
C22 C23 H23A 109.1 . .
C24 C23 H23B 109.1 . .
C22 C23 H23B 109.1 . .
H23A C23 H23B 107.8 . .
C25 C24 C23 111.2(3) . .
C25 C24 H24A 109.4 . .
C23 C24 H24A 109.4 . .
C25 C24 H24B 109.4 . .
C23 C24 H24B 109.4 . .
H24A C24 H24B 108 . .
C26 C25 C24 111.5(3) . .
C26 C25 H25A 109.3 . .
C24 C25 H25A 109.3 . .
C26 C25 H25B 109.3 . .
C24 C25 H25B 109.3 . .
H25A C25 H25B 108 . .
C25 C26 C27 111.7(3) . .
C25 C26 H26A 109.3 . .
C27 C26 H26A 109.3 . .
C25 C26 H26B 109.3 . .
C27 C26 H26B 109.3 . .
H26A C26 H26B 107.9 . .
C22 C27 C26 111.9(3) . .
C22 C27 H27A 109.2 . .
C26 C27 H27A 109.2 . .
C22 C27 H27B 109.2 . .
C26 C27 H27B 109.2 . .
H27A C27 H27B 107.9 . .
C16 N31 C32 117.5(2) 2_656 .
C16 N31 Li4 123.4(2) 2_656 .
C32 N31 Li4 118.2(2) . .
C16 N31 Y1 76.62(17) 2_656 .
C32 N31 Y1 122.45(19) . .
Li4 N31 Y1 82.3(2) . .
N31 C32 C37 111.2(2) . .
N31 C32 C33 111.7(3) . .
C37 C32 C33 109.3(3) . .
N31 C32 H32 108.2 . .
C37 C32 H32 108.2 . .
C33 C32 H32 108.2 . .
C34 C33 C32 109.5(3) . .
C34 C33 H33A 109.8 . .
C32 C33 H33A 109.8 . .
C34 C33 H33B 109.8 . .
C32 C33 H33B 109.8 . .
H33A C33 H33B 108.2 . .
C35 C34 C33 111.5(3) . .
C35 C34 H34A 109.3 . .
C33 C34 H34A 109.3 . .
C35 C34 H34B 109.3 . .
C33 C34 H34B 109.3 . .
H34A C34 H34B 108 . .
C34 C35 C36 111.7(3) . .
C34 C35 H35A 109.3 . .
C36 C35 H35A 109.3 . .
C34 C35 H35B 109.3 . .
C36 C35 H35B 109.3 . .
H35A C35 H35B 107.9 . .
C35 C36 C37 112.1(3) . .
C35 C36 H36A 109.2 . .
C37 C36 H36A 109.2 . .
C35 C36 H36B 109.2 . .
C37 C36 H36B 109.2 . .
H36A C36 H36B 107.9 . .
C32 C37 C36 110.8(3) . .
C32 C37 H37A 109.5 . .
C36 C37 H37A 109.5 . .
C32 C37 H37B 109.5 . .
C36 C37 H37B 109.5 . .
H37A C37 H37B 108.1 . .
O42 Li4 O42 81.9(3) 2_656 .
O42 Li4 N31 125.12(12) 2_656 .
O42 Li4 N31 107.50(11) . .
O42 Li4 N31 107.50(11) 2_656 2_656
O42 Li4 N31 125.12(12) . 2_656
N31 Li4 N31 109.1(4) . 2_656
O42 Li4 Y1 139.03(17) 2_656 .
O42 Li4 Y1 139.03(17) . .
N31 Li4 Y1 54.54(19) . .
N31 Li4 Y1 54.54(19) 2_656 .
C44 O42 C43 113.0(3) . .
C44 O42 Li4 121.3(3) . .
C43 O42 Li4 109.2(3) . .
O42 C43 C43 106.5(2) . 2_656
O42 C43 H43A 110.4 . .
C43 C43 H43A 110.4 2_656 .
O42 C43 H43B 110.4 . .
C43 C43 H43B 110.4 2_656 .
H43A C43 H43B 108.6 . .
O42 C44 H44A 109.5 . .
O42 C44 H44B 109.5 . .
H44A C44 H44B 109.5 . .
O42 C44 H44C 109.5 . .
H44A C44 H44C 109.5 . .
H44B C44 H44C 109.5 . .

loop_
_geom_bond_atom_site_label_1
_geom_bond_atom_site_label_2
_geom_bond_distance
_geom_bond_site_symmetry_2
Y1 O1 2.174(2) .
Y1 O1 2.174(2) 2_656
Y1 N21 2.362(3) .
Y1 N21 2.362(3) 2_656
Y1 N31 2.521(3) 2_656
Y1 N31 2.521(3) .
Y1 C16 2.570(3) 2_656
Y1 C16 2.570(3) .
Y1 Li4 3.066(8) .
O1 C2 1.341(4) .
C2 C7 1.415(4) .
C2 C3 1.415(4) .
C3 C4 1.398(5) .
C3 C8 1.535(5) .
C4 C5 1.393(5) .
C4 H4 0.95 .
C5 C6 1.385(4) .
C5 C12 1.546(5) .
C6 C7 1.387(4) .
C6 H6 0.95 .
C7 C16 1.499(4) .
C8 C11 1.529(5) .
C8 C9 1.532(5) .
C8 C10 1.542(5) .
C9 H9A 0.98 .
C9 H9B 0.98 .
C9 H9C 0.98 .
C10 H10A 0.98 .
C10 H10B 0.98 .
C10 H10C 0.98 .
C11 H11A 0.98 .
C11 H11B 0.98 .
C11 H11C 0.98 .
C12 C14 1.521(5) .
C12 C13 1.519(5) .
C12 C15 1.532(5) .
C13 H13A 0.98 .
C13 H13B 0.98 .
C13 H13C 0.98 .
C14 H14A 0.98 .
C14 H14B 0.98 .
C14 H14C 0.98 .
C15 H15A 0.98 .
C15 H15B 0.98 .
C15 H15C 0.98 .
C16 N21 1.337(4) .
C16 N31 1.352(4) 2_656
N21 C22 1.466(4) .
C22 C27 1.526(5) .
C22 C23 1.533(5) .
C22 H22 1 .
C23 C24 1.524(5) .
C23 H23A 0.99 .
C23 H23B 0.99 .
C24 C25 1.520(5) .
C24 H24A 0.99 .
C24 H24B 0.99 .
C25 C26 1.510(5) .
C25 H25A 0.99 .
C25 H25B 0.99 .
C26 C27 1.530(5) .
C26 H26A 0.99 .
C26 H26B 0.99 .
C27 H27A 0.99 .
C27 H27B 0.99 .
N31 C16 1.352(4) 2_656
N31 C32 1.485(4) .
N31 Li4 2.118(5) .
C32 C37 1.507(5) .
C32 C33 1.539(4) .
C32 H32 1 .
C33 C34 1.542(5) .
C33 H33A 0.99 .
C33 H33B 0.99 .
C34 C35 1.516(6) .
C34 H34A 0.99 .
C34 H34B 0.99 .
C35 C36 1.519(6) .
C35 H35A 0.99 .
C35 H35B 0.99 .
C36 C37 1.522(5) .
C36 H36A 0.99 .
C36 H36B 0.99 .
C37 H37A 0.99 .
C37 H37B 0.99 .
Li4 O42 2.015(6) 2_656
Li4 O42 2.015(6) .
Li4 N31 2.118(5) 2_656
O42 C44 1.427(4) .
O42 C43 1.428(4) .
C43 C43 1.491(7) 2_656
C43 H43A 0.99 .
C43 H43B 0.99 .
C44 H44A 0.98 .
C44 H44B 0.98 .
C44 H44C 0.98 .

loop_
_geom_torsion_atom_site_label_1
_geom_torsion_atom_site_label_2
_geom_torsion_atom_site_label_3
_geom_torsion_atom_site_label_4
_geom_torsion
_geom_torsion_site_symmetry_1
_geom_torsion_site_symmetry_4
O1 Y1 O1 C2 -142.2(3) 2_656 .
N21 Y1 O1 C2 -23.2(3) . .
N21 Y1 O1 C2 121.8(3) 2_656 .
N31 Y1 O1 C2 32.5(3) 2_656 .
N31 Y1 O1 C2 58.3(5) . .
C16 Y1 O1 C2 134.8(3) 2_656 .
C16 Y1 O1 C2 3.8(3) . .
Li4 Y1 O1 C2 37.8(3) . .
Y1 O1 C2 C7 -2.4(4) . .
Y1 O1 C2 C3 179.4(2) . .
O1 C2 C3 C4 177.4(3) . .
C7 C2 C3 C4 -0.8(5) . .
O1 C2 C3 C8 -1.2(5) . .
C7 C2 C3 C8 -179.4(3) . .
C2 C3 C4 C5 1.1(5) . .
C8 C3 C4 C5 179.7(3) . .
C3 C4 C5 C6 -0.3(5) . .
C3 C4 C5 C12 -176.9(3) . .
C4 C5 C6 C7 -0.7(5) . .
C12 C5 C6 C7 175.7(3) . .
C5 C6 C7 C2 1.0(5) . .
C5 C6 C7 C16 -174.7(3) . .
O1 C2 C7 C6 -178.5(3) . .
C3 C2 C7 C6 -0.2(5) . .
O1 C2 C7 C16 -2.2(4) . .
C3 C2 C7 C16 176.0(3) . .
C4 C3 C8 C11 125.4(4) . .
C2 C3 C8 C11 -56.1(4) . .
C4 C3 C8 C9 5.7(5) . .
C2 C3 C8 C9 -175.7(3) . .
C4 C3 C8 C10 -113.5(4) . .
C2 C3 C8 C10 65.0(4) . .
C6 C5 C12 C14 128.5(4) . .
C4 C5 C12 C14 -55.2(5) . .
C6 C5 C12 C13 7.7(5) . .
C4 C5 C12 C13 -175.9(4) . .
C6 C5 C12 C15 -112.5(4) . .
C4 C5 C12 C15 63.8(5) . .
C6 C7 C16 N21 -104.4(4) . .
C2 C7 C16 N21 79.6(4) . .
C6 C7 C16 N31 97.9(4) . 2_656
C2 C7 C16 N31 -78.1(4) . 2_656
C6 C7 C16 Y1 -179.3(3) . .
C2 C7 C16 Y1 4.7(3) . .
O1 Y1 C16 N21 -119.3(2) . .
O1 Y1 C16 N21 -22.3(3) 2_656 .
N21 Y1 C16 N21 130.7(2) 2_656 .
N31 Y1 C16 N21 128.5(3) 2_656 .
N31 Y1 C16 N21 73.13(18) . .
C16 Y1 C16 N21 91.64(17) 2_656 .
Li4 Y1 C16 N21 91.64(17) . .
O1 Y1 C16 N31 112.18(19) . 2_656
O1 Y1 C16 N31 -150.82(17) 2_656 2_656
N21 Y1 C16 N31 -128.5(3) . 2_656
N21 Y1 C16 N31 2.2(2) 2_656 2_656
N31 Y1 C16 N31 -55.3(2) . 2_656
C16 Y1 C16 N31 -36.85(15) 2_656 2_656
Li4 Y1 C16 N31 -36.85(15) . 2_656
O1 Y1 C16 C7 -4.2(2) . .
O1 Y1 C16 C7 92.8(3) 2_656 .
N21 Y1 C16 C7 115.1(3) . .
N21 Y1 C16 C7 -114.2(2) 2_656 .
N31 Y1 C16 C7 -116.4(3) 2_656 .
N31 Y1 C16 C7 -171.8(2) . .
C16 Y1 C16 C7 -153.3(2) 2_656 .
Li4 Y1 C16 C7 -153.3(2) . .
N31 C16 N21 C22 176.8(3) 2_656 .
C7 C16 N21 C22 17.9(4) . .
Y1 C16 N21 C22 121.4(3) . .
N31 C16 N21 Y1 55.4(3) 2_656 .
C7 C16 N21 Y1 -103.6(3) . .
O1 Y1 N21 C16 53.38(18) . .
O1 Y1 N21 C16 167.04(17) 2_656 .
N21 Y1 N21 C16 -75.43(17) 2_656 .
N31 Y1 N21 C16 -29.21(17) 2_656 .
N31 Y1 N21 C16 -111.88(18) . .
C16 Y1 N21 C16 -113.0(2) 2_656 .
Li4 Y1 N21 C16 -75.43(17) . .
O1 Y1 N21 C22 -69.1(2) . .
O1 Y1 N21 C22 44.5(2) 2_656 .
N21 Y1 N21 C22 162.1(2) 2_656 .
N31 Y1 N21 C22 -151.7(2) 2_656 .
N31 Y1 N21 C22 125.6(2) . .
C16 Y1 N21 C22 124.5(2) 2_656 .
C16 Y1 N21 C22 -122.5(3) . .
Li4 Y1 N21 C22 162.1(2) . .
C16 N21 C22 C27 113.5(3) . .
Y1 N21 C22 C27 -145.4(2) . .
C16 N21 C22 C23 -125.3(3) . .
Y1 N21 C22 C23 -24.1(3) . .
N21 C22 C23 C24 -174.1(3) . .
C27 C22 C23 C24 -53.4(4) . .
C22 C23 C24 C25 54.3(4) . .
C23 C24 C25 C26 -55.0(4) . .
C24 C25 C26 C27 55.6(4) . .
N21 C22 C27 C26 173.6(3) . .
C23 C22 C27 C26 53.3(4) . .
C25 C26 C27 C22 -55.1(4) . .
O1 Y1 N31 C16 101.8(4) . 2_656
O1 Y1 N31 C16 -59.27(18) 2_656 2_656
N21 Y1 N31 C16 -178.19(17) . 2_656
N21 Y1 N31 C16 29.51(17) 2_656 2_656
N31 Y1 N31 C16 127.1(2) 2_656 2_656
C16 Y1 N31 C16 152.10(14) . 2_656
Li4 Y1 N31 C16 127.1(2) . 2_656
O1 Y1 N31 C32 -144.0(3) . .
O1 Y1 N31 C32 55.0(2) 2_656 .
N21 Y1 N31 C32 -63.9(2) . .
N21 Y1 N31 C32 143.8(2) 2_656 .
N31 Y1 N31 C32 -118.6(2) 2_656 .
C16 Y1 N31 C32 114.3(3) 2_656 .
C16 Y1 N31 C32 -93.6(2) . .
Li4 Y1 N31 C32 -118.6(2) . .
O1 Y1 N31 Li4 -25.4(4) . .
O1 Y1 N31 Li4 173.59(10) 2_656 .
N21 Y1 N31 Li4 54.67(9) . .
N21 Y1 N31 Li4 -97.63(11) 2_656 .
N31 Y1 N31 Li4 0.0010(10) 2_656 .
C16 Y1 N31 Li4 -127.1(2) 2_656 .
C16 Y1 N31 Li4 24.95(11) . .
C16 N31 C32 C37 157.2(3) 2_656 .
Li4 N31 C32 C37 -33.2(4) . .
Y1 N31 C32 C37 66.0(3) . .
C16 N31 C32 C33 -80.4(3) 2_656 .
Li4 N31 C32 C33 89.2(3) . .
Y1 N31 C32 C33 -171.6(2) . .
N31 C32 C33 C34 176.5(3) . .
C37 C32 C33 C34 -60.0(4) . .
C32 C33 C34 C35 56.9(4) . .
C33 C34 C35 C36 -53.0(4) . .
C34 C35 C36 C37 52.4(4) . .
N31 C32 C37 C36 -176.4(3) . .
C33 C32 C37 C36 59.8(4) . .
C35 C36 C37 C32 -56.2(4) . .
C16 N31 Li4 O42 162.5(3) 2_656 2_656
C32 N31 Li4 O42 -6.4(4) . 2_656
Y1 N31 Li4 O42 -129.2(3) . 2_656
C16 N31 Li4 O42 70.1(4) 2_656 .
C32 N31 Li4 O42 -98.9(2) . .
Y1 N31 Li4 O42 138.36(19) . .
C16 N31 Li4 N31 -68.3(2) 2_656 2_656
C32 N31 Li4 N31 122.8(2) . 2_656
Y1 N31 Li4 N31 0 . 2_656
C16 N31 Li4 Y1 -68.3(2) 2_656 .
C32 N31 Li4 Y1 122.8(2) . .
O1 Y1 Li4 O42 -82.65(12) . 2_656
O1 Y1 Li4 O42 97.35(12) 2_656 2_656
N21 Y1 Li4 O42 -15.14(12) . 2_656
N21 Y1 Li4 O42 164.86(12) 2_656 2_656
N31 Y1 Li4 O42 -75.10(13) 2_656 2_656
N31 Y1 Li4 O42 104.90(13) . 2_656
C16 Y1 Li4 O42 131.54(13) 2_656 2_656
C16 Y1 Li4 O42 -48.46(13) . 2_656
O1 Y1 Li4 O42 97.35(12) . .
O1 Y1 Li4 O42 -82.65(12) 2_656 .
N21 Y1 Li4 O42 164.86(12) . .
N21 Y1 Li4 O42 -15.14(12) 2_656 .
N31 Y1 Li4 O42 104.90(13) 2_656 .
N31 Y1 Li4 O42 -75.10(13) . .
C16 Y1 Li4 O42 -48.47(13) 2_656 .
C16 Y1 Li4 O42 131.53(13) . .
O1 Y1 Li4 N31 172.45(11) . .
O1 Y1 Li4 N31 -7.55(11) 2_656 .
N21 Y1 Li4 N31 -120.04(11) . .
N21 Y1 Li4 N31 59.96(11) 2_656 .
N31 Y1 Li4 N31 180.0010(10) 2_656 .
C16 Y1 Li4 N31 26.64(12) 2_656 .
C16 Y1 Li4 N31 -153.36(12) . .
O1 Y1 Li4 N31 -7.55(11) . 2_656
O1 Y1 Li4 N31 172.45(11) 2_656 2_656
N21 Y1 Li4 N31 59.96(11) . 2_656
N21 Y1 Li4 N31 -120.04(11) 2_656 2_656
N31 Y1 Li4 N31 179.9990(10) . 2_656
C16 Y1 Li4 N31 -153.37(12) 2_656 2_656
C16 Y1 Li4 N31 26.63(12) . 2_656
O42 Li4 O42 C44 -150.0(3) 2_656 .
N31 Li4 O42 C44 -25.6(3) . .
N31 Li4 O42 C44 104.3(3) 2_656 .
Y1 Li4 O42 C44 30.0(3) . .
O42 Li4 O42 C43 -15.72(17) 2_656 .
N31 Li4 O42 C43 108.7(3) . .
N31 Li4 O42 C43 -121.5(3) 2_656 .
Y1 Li4 O42 C43 164.28(17) . .
C44 O42 C43 C43 -179.0(3) . 2_656
Li4 O42 C43 C43 42.7(4) . 2_656
